data_4332528
loop_
_publ_author_name
'Fleischer, Holger'
'Hardt, Sylvia'
'Schollmeyer, Dieter'

_publ_section_title
;
 Structural Diversity within Analogous Compounds:&#x00A0; Syntheses and
 Studies of M(SCH2CH2NH2)Cl (M = Zn, Cd, Hg)
;
_journal_issue 20
_journal_name_full 'Inorganic Chemistry'
_journal_page_first 8318
_journal_page_last 8325
_journal_paper_doi 10.1021/ic0604765
_journal_volume 45
_journal_year 2006
_chemical_formula_sum 'C2 H11 Cl Hg N Na O3 S'
_chemical_formula_weight 388.21
_chemical_name_systematic
; 
 ? 
;
_space_group_IT_number 60
_symmetry_cell_setting orthorhombic
_symmetry_space_group_name_Hall '-P 2n 2ab'
_symmetry_space_group_name_H-M 'P b c n'
_atom_sites_solution_hydrogens geom
_atom_sites_solution_primary direct
_atom_sites_solution_secondary difmap
_audit_creation_method SHELXL-97
_cell_angle_alpha 90.00
_cell_angle_beta 90.00
_cell_angle_gamma 90.00
_cell_formula_units_Z 8
_cell_length_a 15.869(8)
_cell_length_b 7.4583(12)
_cell_length_c 17.177(7)
_cell_measurement_reflns_used 16
_cell_measurement_temperature 295(2)
_cell_measurement_theta_max 12
_cell_measurement_theta_min 5
_cell_volume 2033.0(14)
_computing_cell_refinement xscans
_computing_data_collection xscans
_computing_data_reduction xscans
_computing_structure_refinement 'SHELXL-97 (Sheldrick, 1997)'
_computing_structure_solution 'SIR-92 (Altomare, 1994)'
_diffrn_ambient_temperature 295(2)
_diffrn_measured_fraction_theta_full 0.995
_diffrn_measured_fraction_theta_max 0.995
_diffrn_measurement_device 'euler circle'
_diffrn_measurement_device_type 'P4 Siemens'
_diffrn_measurement_method \q/2\w
_diffrn_radiation_monochromator graphite
_diffrn_radiation_type MoK\a
_diffrn_radiation_wavelength 0.71069
_diffrn_reflns_av_R_equivalents 0.0628
_diffrn_reflns_av_sigmaI/netI 0.0995
_diffrn_reflns_limit_h_max 20
_diffrn_reflns_limit_h_min -1
_diffrn_reflns_limit_k_max 1
_diffrn_reflns_limit_k_min -9
_diffrn_reflns_limit_l_max 1
_diffrn_reflns_limit_l_min -21
_diffrn_reflns_number 2895
_diffrn_reflns_theta_full 27.01
_diffrn_reflns_theta_max 27.01
_diffrn_reflns_theta_min 2.37
_diffrn_source 'sealed tube'
_diffrn_standards_decay_% 5
_diffrn_standards_interval_count 100
_diffrn_standards_number 3
_exptl_absorpt_coefficient_mu 15.612
_exptl_absorpt_correction_T_max 0.72
_exptl_absorpt_correction_T_min 0.45
_exptl_absorpt_correction_type numerical
_exptl_absorpt_process_details Gaussian
_exptl_crystal_colour 'light brown'
_exptl_crystal_density_diffrn 2.537
_exptl_crystal_density_method 'not measured'
_exptl_crystal_description block
_exptl_crystal_F_000 1424
_exptl_crystal_size_max 0.28
_exptl_crystal_size_mid 0.04
_exptl_crystal_size_min 0.02
_refine_diff_density_max 1.324
_refine_diff_density_min -1.590
_refine_diff_density_rms 0.296
_refine_ls_extinction_method none
_refine_ls_goodness_of_fit_ref 0.998
_refine_ls_hydrogen_treatment constr
_refine_ls_matrix_type full
_refine_ls_number_parameters 91
_refine_ls_number_reflns 2213
_refine_ls_number_restraints 0
_refine_ls_restrained_S_all 0.998
_refine_ls_R_factor_all 0.1708
_refine_ls_R_factor_gt 0.0638
_refine_ls_shift/su_max 0.000
_refine_ls_shift/su_mean 0.000
_refine_ls_structure_factor_coef Fsqd
_refine_ls_weighting_details 'calc w=1/[\s^2^(Fo^2^)+(0.0907P)^2^+0.0000P] where P=(Fo^2^+2Fc^2^)/3'
_refine_ls_weighting_scheme calc
_refine_ls_wR_factor_obs 0.1481
_refine_ls_wR_factor_ref 0.2042
_reflns_number_gt 947
_reflns_number_total 2213
_reflns_threshold_expression >2sigma(I)
_cod_data_source_file ic0604765sup3.cif
_cod_data_source_block hfr634a
_cod_original_cell_volume 2033.0(13)
_cod_database_code 4332528

loop_
_symmetry_equiv_pos_as_xyz
'x, y, z'
'-x+1/2, -y+1/2, z+1/2'
'x+1/2, -y+1/2, -z'
'-x, y, -z+1/2'
'-x, -y, -z'
'x-1/2, y-1/2, -z-1/2'
'-x-1/2, y-1/2, z'
'x, -y, z-1/2'

loop_
_atom_site_label
_atom_site_type_symbol
_atom_site_fract_x
_atom_site_fract_y
_atom_site_fract_z
_atom_site_U_iso_or_equiv
_atom_site_adp_type
_atom_site_occupancy
_atom_site_symmetry_multiplicity
_atom_site_calc_flag
_atom_site_refinement_flags
Hg1 Hg 0.22581(5) 0.24941(12) 0.45900(5) 0.0469(3) Uani 1 1 d .
Cl1 Cl 0.0891(4) 0.4038(8) 0.4175(5) 0.0674(19) Uani 1 1 d .
S1 S 0.3316(3) 0.4691(6) 0.5094(4) 0.0445(14) Uani 1 1 d .
C2 C 0.4088(12) 0.412(3) 0.4364(13) 0.047(6) Uani 1 1 d .
H2A H 0.4514 0.5056 0.4359 0.057 Uiso 1 1 d R
H2B H 0.4364 0.3017 0.4518 0.057 Uiso 1 1 d R
C3 C 0.3773(13) 0.390(3) 0.3555(14) 0.051(6) Uani 1 1 d .
H3A H 0.3557 0.5048 0.3376 0.061 Uiso 1 1 d R
H3B H 0.4241 0.3581 0.3220 0.061 Uiso 1 1 d R
N4 N 0.3122(11) 0.255(2) 0.3487(10) 0.052(5) Uani 1 1 d .
H4A H 0.3254 0.1046 0.3609 0.062 Uiso 1 1 d R
H4B H 0.2794 0.3088 0.3085 0.062 Uiso 1 1 d R
Na1 Na 0.1752(4) 0.4344(9) 0.1545(4) 0.0242(15) Uani 1 1 d .
O1 O 0.2353(8) 0.465(2) 0.2139(10) 0.058(5) Uani 1 1 d .
O1W O 0.1068(14) 0.269(3) 0.1914(16) 0.131(10) Uani 1 1 d .
O2W O 0.1001(18) 0.622(4) 0.1575(14) 0.151(10) Uani 1 1 d .

loop_
_atom_site_aniso_label
_atom_site_aniso_U_11
_atom_site_aniso_U_22
_atom_site_aniso_U_33
_atom_site_aniso_U_23
_atom_site_aniso_U_13
_atom_site_aniso_U_12
Hg1 0.0452(4) 0.0235(4) 0.0720(6) 0.0020(5) 0.0013(5) -0.0051(5)
Cl1 0.050(3) 0.034(3) 0.118(6) 0.011(3) -0.011(4) 0.006(3)
S1 0.049(3) 0.017(2) 0.067(4) 0.004(2) -0.013(3) -0.003(3)
C2 0.026(10) 0.046(13) 0.070(17) -0.026(12) -0.013(10) 0.014(10)
C3 0.033(11) 0.038(12) 0.082(19) 0.006(12) -0.002(12) 0.006(11)
N4 0.050(9) 0.042(10) 0.063(12) 0.007(12) 0.002(9) -0.027(11)
Na1 0.015(3) 0.021(3) 0.037(4) -0.005(3) 0.001(3) -0.001(3)
O1 0.041(9) 0.047(10) 0.084(13) 0.013(9) 0.002(9) -0.008(8)
O1W 0.103(16) 0.080(16) 0.21(3) -0.012(17) -0.042(19) -0.024(15)
O2W 0.15(2) 0.16(3) 0.14(2) 0.03(2) -0.06(2) -0.03(2)

loop_
_atom_type_symbol
_atom_type_description
_atom_type_scat_dispersion_real
_atom_type_scat_dispersion_imag
_atom_type_scat_source
C C 0.0033 0.0016 'International Tables Vol C Tables 4.2.6.8 and 6.1.1.4'
H H 0.0000 0.0000 'International Tables Vol C Tables 4.2.6.8 and 6.1.1.4'
Cl Cl 0.1484 0.1585 'International Tables Vol C Tables 4.2.6.8 and 6.1.1.4'
Hg Hg -2.3894 9.2266 'International Tables Vol C Tables 4.2.6.8 and 6.1.1.4'
N N 0.0061 0.0033 'International Tables Vol C Tables 4.2.6.8 and 6.1.1.4'
Na Na 0.0362 0.0249 'International Tables Vol C Tables 4.2.6.8 and 6.1.1.4'
O O 0.0106 0.0060 'International Tables Vol C Tables 4.2.6.8 and 6.1.1.4'
S S 0.1246 0.1234 'International Tables Vol C Tables 4.2.6.8 and 6.1.1.4'

loop_
_geom_angle_atom_site_label_1
_geom_angle_atom_site_label_2
_geom_angle_atom_site_label_3
_geom_angle
_geom_angle_site_symmetry_1
_geom_angle_site_symmetry_3
N4 Hg1 S1 121.5(5) . 7_655
N4 Hg1 S1 82.8(4) . .
S1 Hg1 S1 133.6(3) 7_655 .
N4 Hg1 Cl1 105.3(5) . .
S1 Hg1 Cl1 99.67(19) 7_655 .
S1 Hg1 Cl1 111.79(18) . .
C2 S1 Hg1 102.0(8) . 7_665
C2 S1 Hg1 93.5(7) . .
Hg1 S1 Hg1 100.8(2) 7_665 .
C3 C2 S1 116.5(14) . .
N4 C3 C2 113.1(19) . .
C3 N4 Hg1 111.4(14) . .
O1 Na1 O1W 105.6(11) . .
O1 Na1 O2W 107.0(10) . .
O1W Na1 O2W 97.2(11) . .

loop_
_geom_bond_atom_site_label_1
_geom_bond_atom_site_label_2
_geom_bond_distance
_geom_bond_site_symmetry_2
Hg1 N4 2.339(17) .
Hg1 S1 2.440(5) 7_655
Hg1 S1 2.501(5) .
Hg1 Cl1 2.557(6) .
S1 C2 1.80(2) .
S1 Hg1 2.440(5) 7_665
C2 C3 1.49(3) .
C3 N4 1.45(2) .
Na1 O1 1.416(16) .
Na1 O1W 1.76(2) .
Na1 O2W 1.84(3) .

loop_
_geom_hbond_atom_site_label_D
_geom_hbond_atom_site_label_H
_geom_hbond_atom_site_label_A
_geom_hbond_distance_DH
_geom_hbond_distance_HA
_geom_hbond_distance_DA
_geom_hbond_angle_DHA
_geom_hbond_site_symmetry_A
N4 H4B O1 0.95 2.12 3.05(3) 165.3 .
N4 H4A Cl1 1.16 2.24 3.27(2) 146.5 7_655

loop_
_geom_torsion_atom_site_label_1
_geom_torsion_atom_site_label_2
_geom_torsion_atom_site_label_3
_geom_torsion_atom_site_label_4
_geom_torsion
_geom_torsion_site_symmetry_1
_geom_torsion_site_symmetry_4
N4 Hg1 S1 C2 -16.5(9) . .
S1 Hg1 S1 C2 110.8(8) 7_655 .
Cl1 Hg1 S1 C2 -120.2(8) . .
N4 Hg1 S1 Hg1 86.4(5) . 7_665
S1 Hg1 S1 Hg1 -146.24(17) 7_655 7_665
Cl1 Hg1 S1 Hg1 -17.2(3) . 7_665
Hg1 S1 C2 C3 -58.5(18) 7_665 .
Hg1 S1 C2 C3 43.4(17) . .
S1 C2 C3 N4 -58(2) . .
C2 C3 N4 Hg1 35(2) . .
S1 Hg1 N4 C3 -144.2(12) 7_655 .
S1 Hg1 N4 C3 -6.7(13) . .
Cl1 Hg1 N4 C3 104.0(14) . .
